data_2005630
loop_
_publ_author_name
'Gruss, M.'
'Glaum, R.'

_publ_section_title
;
 Refinement of the Superstructure of <i>C</i>-Type Chromium(III)
 Tris(metaphosphate), Cr(PO~3~)~3~
;
_journal_issue 11
_journal_name_full 'Acta Crystallographica Section C'
_journal_page_first 2647
_journal_page_last 2650
_journal_paper_doi 10.1107/S0108270196007056
_journal_volume 52
_journal_year 1996
_chemical_formula_moiety Cr(PO~3~)~3~
_chemical_formula_structural Cr(PO~3~)~3~
_chemical_formula_sum 'Cr O9 P3'
_chemical_formula_weight 288.91
_chemical_name_systematic Chromium(III)-trimetaphosphate
_space_group_IT_number 9
_symmetry_cell_setting monoclinic
_symmetry_space_group_name_Hall 'C -2yc'
_symmetry_space_group_name_H-M 'C 1 c 1'
_audit_creation_method SHELXL
_cell_angle_alpha 90
_cell_angle_beta 127.004(6)
_cell_angle_gamma 90
_cell_formula_units_Z 12
_cell_length_a 13.0610(10)
_cell_length_b 18.9771(15)
_cell_length_c 9.3473(9)
_cell_measurement_reflns_used 76
_cell_measurement_temperature 293(2)
_cell_measurement_theta_max 14.90
_cell_measurement_theta_min 9.05
_cell_volume 1850.2(3)
_computing_cell_refinement STADI-4
_computing_data_collection 'STADI-4 (Stoe & Cie, 1995)'
_computing_data_reduction STADI-4
_computing_molecular_graphics
;
ATOMS (Dowty, 1995), ORTEP (Johnson, 1965)
;
_computing_publication_material SHELXL93
_computing_structure_refinement 'SHELXL93 (Sheldrick, 1993)'
_computing_structure_solution 'SHELXS86 (Sheldrick, 1990)'
_diffrn_ambient_temperature 293(2)
_diffrn_measurement_device 'AED-2 diffractometer (Fa. Stoe)'
_diffrn_measurement_method '\q/2\q (Clegg, 1981)'
_diffrn_radiation_monochromator graphite
_diffrn_radiation_source 'fine-focus sealed tube'
_diffrn_radiation_type MoK\a
_diffrn_radiation_wavelength 0.71073
_diffrn_reflns_av_R_equivalents 0.0219
_diffrn_reflns_av_sigmaI/netI 0.0276
_diffrn_reflns_limit_h_max 18
_diffrn_reflns_limit_h_min -18
_diffrn_reflns_limit_k_max 26
_diffrn_reflns_limit_k_min -26
_diffrn_reflns_limit_l_max 13
_diffrn_reflns_limit_l_min -13
_diffrn_reflns_number 10612
_diffrn_reflns_theta_max 30.00
_diffrn_reflns_theta_min 2.15
_diffrn_standards_decay_% 0
_diffrn_standards_interval_time 120
_diffrn_standards_number 3
_exptl_absorpt_coefficient_mu 2.661
_exptl_absorpt_correction_T_max 0.742
_exptl_absorpt_correction_T_min 0.657
_exptl_absorpt_correction_type '\y scan (North, Phillips & Mathews, 1968)'
_exptl_crystal_colour light-green
_exptl_crystal_density_diffrn 3.112
_exptl_crystal_description 'irregular shaped, isometric'
_exptl_crystal_F_000 1692
_exptl_crystal_size_rad 0.13
_refine_diff_density_max 0.445
_refine_diff_density_min -0.498
_refine_ls_abs_structure_details '(Flack, 1983)'
_refine_ls_abs_structure_Flack 0.41(2)
_refine_ls_extinction_coef 0.00178(9)
_refine_ls_extinction_method 'SHELXL93 (Sheldrick, 1993)'
_refine_ls_goodness_of_fit_all 1.093
_refine_ls_goodness_of_fit_obs 1.129
_refine_ls_matrix_type full
_refine_ls_number_parameters 354
_refine_ls_number_reflns 5386
_refine_ls_number_restraints 2
_refine_ls_restrained_S_all 1.093
_refine_ls_restrained_S_obs 1.129
_refine_ls_R_factor_all 0.0306
_refine_ls_R_factor_obs 0.0208
_refine_ls_shift/esd_max 0.001
_refine_ls_shift/esd_mean 0.000
_refine_ls_structure_factor_coef Fsqd
_refine_ls_weighting_details 'w = 1/[\s^2^(Fo^2^)+(0.0306P)^2^+0.4405P] where P=(Fo^2^+2Fc^2^)/3'
_refine_ls_weighting_scheme calc
_refine_ls_wR_factor_all 0.0602
_refine_ls_wR_factor_obs 0.0572
_reflns_number_observed 4609
_reflns_number_total 5386
_reflns_observed_criterion >2sigma(I)
_cod_data_source_file jz1135.cif
_cod_data_source_block crp3o9
_cod_depositor_comments
;
The following automatic conversions were performed:

'_geom_bond_publ_flag' value 'Y' changed to 'y' according to
/home/saulius/struct/CIF-dictionaries/cif_core.dic dictionary named
'cif_core.dic' version 2.4.1 from 2010-06-29 (54 times).

Automatic conversion script
Id: cif_fix_values 1715 2011-07-08 13:25:40Z adriana 

The following automatic conversions were performed:

'_refine_ls_weighting_scheme' value 'calc w =
1/[\s^2^(Fo^2^)+(0.0306P)^2^+0.4405P] where P=(Fo^2^+2Fc^2^)/3' was
changed to 'calc'. New tag '_refine_ls_weighting_details' was
created. The value of the new tag was set to 'w =
1/[\s^2^(Fo^2^)+(0.0306P)^2^+0.4405P] where P=(Fo^2^+2Fc^2^)/3'.

Automatic conversion script
Id: cif_fix_values 3143 2015-03-26 13:38:13Z robertas 
;
_cod_original_sg_symbol_H-M 'C c'
_cod_original_formula_sum 'Cr1 O9 P3'
_cod_database_code 2005630

loop_
_symmetry_equiv_pos_as_xyz
'x, y, z'
'x, -y, z+1/2'
'x+1/2, y+1/2, z'
'x+1/2, -y+1/2, z+1/2'

loop_
_atom_site_aniso_label
_atom_site_aniso_U_11
_atom_site_aniso_U_22
_atom_site_aniso_U_33
_atom_site_aniso_U_12
_atom_site_aniso_U_13
_atom_site_aniso_U_23
Cr1 0.0044(2) 0.0052(2) 0.0041(2) 0.0007(2) 0.0027(2) 0.0002(2)
Cr2 0.0049(2) 0.0049(2) 0.0049(2) -0.00028(14) 0.00307(15) -0.00015(14)
Cr3 0.0053(2) 0.0047(2) 0.0055(2) 0.0000(2) 0.0036(2) 0.0002(2)
P1 0.0056(4) 0.0059(4) 0.0037(3) 0.0011(3) 0.0028(3) 0.0008(3)
P2 0.0046(4) 0.0052(4) 0.0042(3) -0.0005(3) 0.0030(3) -0.0006(3)
P3 0.0053(4) 0.0047(3) 0.0058(3) 0.0003(3) 0.0031(3) 0.0006(3)
P4 0.0060(4) 0.0056(3) 0.0047(3) 0.0006(3) 0.0033(3) 0.0005(3)
P5 0.0052(4) 0.0052(3) 0.0051(3) -0.0005(3) 0.0033(3) -0.0006(3)
P6 0.0054(3) 0.0047(3) 0.0062(3) 0.0007(3) 0.0035(3) 0.0012(3)
P7 0.0048(3) 0.0049(3) 0.0062(3) 0.0000(3) 0.0034(3) -0.0001(3)
P8 0.0055(4) 0.0050(3) 0.0055(3) 0.0005(3) 0.0038(3) 0.0002(3)
P9 0.0062(4) 0.0053(4) 0.0059(3) -0.0009(3) 0.0038(3) -0.0006(3)
O1 0.0108(11) 0.0095(11) 0.0141(11) -0.0002(8) 0.0090(9) -0.0045(9)
O2 0.0067(9) 0.0107(10) 0.0069(9) -0.0018(8) 0.0010(8) 0.0026(8)
O3 0.0068(10) 0.0112(10) 0.0072(9) 0.0004(8) 0.0040(8) 0.0017(8)
O4 0.0103(10) 0.0093(10) 0.0070(9) 0.0019(8) 0.0050(8) 0.0019(8)
O5 0.0093(10) 0.0117(11) 0.0093(10) 0.0050(8) 0.0036(8) 0.0014(8)
O6 0.0147(11) 0.0090(10) 0.0121(11) 0.0071(9) 0.0103(9) 0.0037(8)
O7 0.0094(10) 0.0116(10) 0.0113(10) 0.0021(8) 0.0081(8) 0.0016(8)
O8 0.0085(9) 0.0112(10) 0.0085(9) -0.0003(7) 0.0048(8) 0.0050(7)
O9 0.0102(10) 0.0104(10) 0.0095(10) -0.0048(8) 0.0063(9) -0.0020(7)
O10 0.0076(10) 0.0093(9) 0.0099(9) 0.0035(7) 0.0056(8) 0.0041(7)
O11 0.0110(10) 0.0100(10) 0.0129(10) 0.0026(8) 0.0099(9) 0.0032(8)
O12 0.0150(11) 0.0104(10) 0.0126(10) -0.0077(8) 0.0101(9) -0.0042(8)
O13 0.0097(9) 0.0077(9) 0.0072(9) 0.0026(7) 0.0066(8) 0.0039(7)
O14 0.0112(10) 0.0131(10) 0.0101(10) 0.0023(8) 0.0087(9) 0.0035(8)
O15 0.0100(10) 0.0105(10) 0.0080(9) -0.0004(7) 0.0025(8) -0.0019(7)
O16 0.0088(10) 0.0120(10) 0.0093(9) -0.0018(8) 0.0041(8) -0.0058(7)
O17 0.0124(10) 0.0071(10) 0.0127(9) -0.0009(8) 0.0095(8) -0.0026(8)
O18 0.0073(9) 0.0120(11) 0.0084(9) -0.0034(8) 0.0036(8) -0.0004(8)
O19 0.0091(9) 0.0107(10) 0.0072(9) -0.0003(8) 0.0066(8) 0.0003(8)
O20 0.0078(9) 0.0101(10) 0.0057(9) -0.0022(8) 0.0043(7) -0.0040(7)
O21 0.0078(9) 0.0091(9) 0.0068(8) 0.0007(7) 0.0024(7) 0.0003(7)
O22 0.0093(10) 0.0092(10) 0.0160(11) 0.0003(8) 0.0083(9) 0.0050(8)
O23 0.0095(10) 0.0106(10) 0.0105(10) -0.0056(8) 0.0071(8) -0.0065(8)
O24 0.0115(12) 0.0112(11) 0.0096(11) -0.0056(9) 0.0066(9) -0.0012(9)
O25 0.0089(10) 0.0102(10) 0.0083(9) -0.0039(8) 0.0068(8) -0.0010(8)
O26 0.0088(10) 0.0177(11) 0.0138(11) 0.0062(8) 0.0065(9) 0.0048(8)
O27 0.0098(10) 0.0124(10) 0.0132(10) 0.0037(7) 0.0078(8) 0.0063(8)

loop_
_atom_site_label
_atom_site_occupancy
_atom_site_fract_x
_atom_site_fract_y
_atom_site_fract_z
_atom_site_U_iso_or_equiv
_atom_site_thermal_displace_type
_atom_site_calc_flag
_atom_site_type_symbol
Cr1 1 0.24998(4) 0.24475(3) 0.00003(6) 0.00447(12) Uani d Cr
Cr2 1 0.23003(6) 0.07967(3) 0.46761(8) 0.00481(9) Uani d Cr
Cr3 1 0.72756(6) 0.91164(3) 0.46394(7) 0.00492(10) Uani d Cr
P1 1 0.60461(8) 0.69618(5) 0.16465(11) 0.0051(2) Uani d P
P2 1 0.60225(8) 0.63610(4) 0.65772(11) 0.0044(2) Uani d P
P3 1 0.50509(8) 0.85378(5) 0.75697(11) 0.0054(2) Uani d P
P4 1 0.87662(8) 0.80234(4) 0.81174(11) 0.0054(2) Uani d P
P5 1 0.88118(8) 0.86267(5) 0.31210(11) 0.0050(2) Uani d P
P6 1 -0.02126(8) 0.31502(5) 0.21267(10) 0.0054(2) Uani d P
P7 1 0.96438(7) 0.01852(5) 0.69345(10) 0.0053(2) Uani d P
P8 1 0.58603(8) 0.02654(5) 0.13036(10) 0.0050(2) Uani d P
P9 1 0.36325(8) 1.03181(4) 0.28674(11) 0.0057(2) Uani d P
O1 1 0.5774(3) 0.09855(14) 0.2054(3) 0.0105(5) Uani d O
O2 1 0.9472(2) 0.47685(13) 0.4436(3) 0.0101(5) Uani d O
O3 1 0.2534(2) -0.05340(14) -0.2148(3) 0.0086(5) Uani d O
O4 1 0.3286(2) -0.00220(13) -0.3850(3) 0.0090(4) Uani d O
O5 1 0.3922(2) 0.17804(13) 0.0910(3) 0.0113(5) Uani d O
O6 1 0.0166(2) 0.26333(13) 0.1157(3) 0.0105(4) Uani d O
O7 1 0.7754(2) 0.79012(13) 0.8346(3) 0.0096(5) Uani d O
O8 1 0.6032(2) -0.03210(12) 0.2474(3) 0.0096(5) Uani d O
O9 1 -0.1391(2) -0.02142(13) -0.4673(3) 0.0098(5) Uani d O
O10 1 -0.1087(2) 0.36848(12) 0.0792(3) 0.0087(5) Uani d O
O11 1 -0.2260(2) 0.13806(12) -0.1740(3) 0.0096(5) Uani d O
O12 1 0.0060(2) 0.07454(13) 0.6111(3) 0.0115(4) Uani d O
O13 1 0.1332(2) 0.16409(12) 0.3306(3) 0.0072(4) Uani d O
O14 1 0.6842(2) 0.03427(13) 0.0984(3) 0.0100(5) Uani d O
O15 1 0.0130(2) 0.14539(12) 0.0028(3) 0.0114(4) Uani d O
O16 1 -0.1463(2) 0.14090(12) 0.1861(3) 0.0109(5) Uani d O
O17 1 -0.1004(2) 0.06098(12) -0.2355(3) 0.0095(4) Uani d O
O18 1 0.0963(2) 0.33882(13) 0.3890(3) 0.0099(5) Uani d O
O19 1 0.2175(2) 0.21191(13) 0.1674(3) 0.0079(4) Uani d O
O20 1 0.1421(2) 0.16971(12) 0.8270(3) 0.0077(4) Uani d O
O21 1 0.0125(2) 0.18908(12) 0.4988(3) 0.0092(4) Uani d O
O22 1 -0.1044(2) 0.27008(12) 0.2484(3) 0.0110(4) Uani d O
O23 1 0.6029(3) 0.19288(13) 0.4055(3) 0.0095(5) Uani d O
O24 1 0.4624(2) 0.09438(15) 0.3451(3) 0.0106(5) Uani d O
O25 1 0.2046(2) -0.10933(13) 0.1456(3) 0.0081(4) Uani d O
O26 1 0.0751(2) -0.02022(14) -0.1544(3) 0.0136(5) Uani d O
O27 1 -0.1280(2) 0.18838(12) -0.3166(3) 0.0112(4) Uani d O

loop_
_atom_type_symbol
_atom_type_description
_atom_type_scat_dispersion_real
_atom_type_scat_dispersion_imag
_atom_type_scat_source
Cr Cr 0.3209 0.6236 'International Tables Vol C Tables 4.2.6.8 and 6.1.1.4'
P P 0.1023 0.0942 'International Tables Vol C Tables 4.2.6.8 and 6.1.1.4'
O O 0.0106 0.0060 'International Tables Vol C Tables 4.2.6.8 and 6.1.1.4'

loop_
_geom_angle_atom_site_label_1
_geom_angle_atom_site_label_2
_geom_angle_atom_site_label_3
_geom_angle_site_symmetry_1
_geom_angle_site_symmetry_3
_geom_angle
O27 Cr1 O19 4 . 87.74(10)
O27 Cr1 O23 4 4_454 93.69(10)
O19 Cr1 O23 . 4_454 85.79(11)
O27 Cr1 O7 4 3_444 88.31(10)
O19 Cr1 O7 . 3_444 172.41(11)
O23 Cr1 O7 4_454 3_444 87.99(11)
O27 Cr1 O5 4 . 88.81(10)
O19 Cr1 O5 . . 93.01(11)
O23 Cr1 O5 4_454 . 177.18(11)
O7 Cr1 O5 3_444 . 93.39(11)
O27 Cr1 O20 4 1_554 173.75(10)
O19 Cr1 O20 . 1_554 91.96(10)
O23 Cr1 O20 4_454 1_554 92.51(10)
O7 Cr1 O20 3_444 1_554 92.67(10)
O5 Cr1 O20 . 1_554 84.97(10)
O4 Cr2 O10 1_556 4 89.02(10)
O4 Cr2 O13 1_556 . 177.14(13)
O10 Cr2 O13 4 . 90.09(10)
O4 Cr2 O25 1_556 2 90.35(11)
O10 Cr2 O25 4 2 94.62(11)
O13 Cr2 O25 . 2 87.00(10)
O4 Cr2 O3 1_556 2 91.69(11)
O10 Cr2 O3 4 2 84.91(11)
O13 Cr2 O3 . 2 90.95(11)
O25 Cr2 O3 2 2 177.90(13)
O4 Cr2 O26 1_556 2 87.96(11)
O10 Cr2 O26 4 2 173.72(12)
O13 Cr2 O26 . 2 93.18(10)
O25 Cr2 O26 2 2 90.90(11)
O3 Cr2 O26 2 2 89.68(11)
O9 Cr3 O14 1_666 2_565 89.59(11)
O9 Cr3 O11 1_666 2_665 87.79(11)
O14 Cr3 O11 2_565 2_665 176.93(13)
O9 Cr3 O18 1_666 3 176.26(13)
O14 Cr3 O18 2_565 3 94.02(11)
O11 Cr3 O18 2_665 3 88.64(11)
O9 Cr3 O16 1_666 2_665 88.14(11)
O14 Cr3 O16 2_565 2_665 88.30(11)
O11 Cr3 O16 2_665 2_665 93.21(11)
O18 Cr3 O16 3 2_665 90.94(10)
O9 Cr3 O8 1_666 1_565 90.36(10)
O14 Cr3 O8 2_565 1_565 89.83(11)
O11 Cr3 O8 2_665 1_565 88.58(11)
O18 Cr3 O8 3 1_565 90.66(10)
O16 Cr3 O8 2_665 1_565 177.62(12)
O19 P1 O13 3 3 116.05(14)
O19 P1 O15 3 3 108.15(15)
O13 P1 O15 3 3 108.68(14)
O19 P1 O6 3 3 112.43(14)
O13 P1 O6 3 3 108.19(14)
O15 P1 O6 3 3 102.42(13)
O20 P2 O25 3 4 118.14(15)
O20 P2 O12 3 3 108.93(14)
O25 P2 O12 4 3 109.17(15)
O20 P2 O21 3 3 108.40(13)
O25 P2 O21 4 3 109.64(15)
O12 P2 O21 3 3 101.25(13)
O5 P3 O23 2_565 2_565 119.3(2)
O5 P3 O1 2_565 2_565 108.4(2)
O23 P3 O1 2_565 2_565 106.9(2)
O5 P3 O24 2_565 2_565 111.0(2)
O23 P3 O24 2_565 2_565 104.91(15)
O1 P3 O24 2_565 2_565 105.4(2)
O7 P4 O16 . 2_665 117.1(2)
O7 P4 O22 . 2_665 105.91(15)
O16 P4 O22 2_665 2_665 109.78(15)
O7 P4 O21 . 2_665 111.26(14)
O16 P4 O21 2_665 2_665 110.96(14)
O22 P4 O21 2_665 2_665 100.36(13)
O11 P5 O27 2_665 2_665 116.29(14)
O11 P5 O15 2_665 2_665 110.35(15)
O27 P5 O15 2_665 2_665 110.65(14)
O11 P5 O17 2_665 2_665 110.27(13)
O27 P5 O17 2_665 2_665 108.70(14)
O15 P5 O17 2_665 2_665 99.23(13)
O10 P6 O18 . . 118.94(15)
O10 P6 O22 . . 105.74(14)
O18 P6 O22 . . 108.27(14)
O10 P6 O6 . . 106.76(14)
O18 P6 O6 . . 110.30(15)
O22 P6 O6 . . 106.06(14)
O26 P7 O9 1_656 1_656 119.1(2)
O26 P7 O17 1_656 1_656 108.15(15)
O9 P7 O17 1_656 1_656 107.11(14)
O26 P7 O12 1_656 1_655 112.2(2)
O9 P7 O12 1_656 1_655 102.69(14)
O17 P7 O12 1_656 1_655 106.80(14)
O8 P8 O14 . . 117.2(2)
O8 P8 O1 . . 110.1(2)
O14 P8 O1 . . 107.8(2)
O8 P8 O2 . 4_454 110.25(15)
O14 P8 O2 . 4_454 109.54(15)
O1 P8 O2 . 4_454 100.64(14)
O3 P9 O4 2_565 2_565 115.4(2)
O3 P9 O2 2_565 3_455 108.5(2)
O4 P9 O2 2_565 3_455 109.95(15)
O3 P9 O24 2_565 1_565 112.3(2)
O4 P9 O24 2_565 1_565 107.9(2)
O2 P9 O24 3_455 1_565 101.94(14)
P8 O1 P3 . 2_564 148.4(2)
P9 O2 P8 3_545 4 137.7(2)
P9 O3 Cr2 2_564 2_554 135.61(15)
P9 O4 Cr2 2_564 1_554 134.5(2)
P3 O5 Cr1 2_564 . 143.2(2)
P1 O6 P6 3_445 . 138.1(2)
P4 O7 Cr1 . 3_556 140.5(2)
P8 O8 Cr3 . 1_545 145.8(2)
P7 O9 Cr3 1_454 1_444 139.7(2)
P6 O10 Cr2 . 4_454 146.3(2)
P5 O11 Cr3 2_464 2_464 137.2(2)
P2 O12 P7 3_445 1_455 144.3(2)
P1 O13 Cr2 3_445 . 132.2(2)
P8 O14 Cr3 . 2_564 143.1(2)
P5 O15 P1 2_464 3_445 146.2(2)
P4 O16 Cr3 2_464 2_464 147.2(2)
P7 O17 P5 1_454 2_464 143.3(2)
P6 O18 Cr3 . 3_445 134.4(2)
P1 O19 Cr1 3_445 . 137.8(2)
P2 O20 Cr1 3_445 1_556 143.8(2)
P2 O21 P4 3_445 2_464 144.0(2)
P6 O22 P4 . 2_464 147.3(2)
P3 O23 Cr1 2_564 4 147.1(2)
P3 O24 P9 2_564 1_545 138.9(2)
P2 O25 Cr2 4_454 2_554 140.8(2)
P7 O26 Cr2 1_454 2_554 155.6(2)
P5 O27 Cr1 2_464 4_454 139.3(2)

loop_
_geom_bond_atom_site_label_1
_geom_bond_atom_site_label_2
_geom_bond_site_symmetry_2
_geom_bond_distance
_geom_bond_publ_flag
Cr1 O27 4 1.949(2) y
Cr1 O19 . 1.953(3) y
Cr1 O23 4_454 1.957(3) y
Cr1 O7 3_444 1.965(3) y
Cr1 O5 . 1.969(3) y
Cr1 O20 1_554 1.971(2) y
Cr2 O4 1_556 1.958(2) y
Cr2 O10 4 1.961(2) y
Cr2 O13 . 1.964(2) y
Cr2 O25 2 1.965(3) y
Cr2 O3 2 1.968(3) y
Cr2 O26 2 1.973(3) y
Cr3 O9 1_666 1.927(2) y
Cr3 O14 2_565 1.952(3) y
Cr3 O11 2_665 1.965(3) y
Cr3 O18 3 1.973(2) y
Cr3 O16 2_665 1.975(2) y
Cr3 O8 1_565 1.980(2) y
P1 O19 3 1.489(3) y
P1 O13 3 1.490(2) y
P1 O15 3 1.572(2) y
P1 O6 3 1.588(2) y
P2 O20 3 1.480(2) y
P2 O25 4 1.497(3) y
P2 O12 3 1.574(3) y
P2 O21 3 1.580(2) y
P3 O5 2_565 1.480(2) y
P3 O23 2_565 1.486(3) y
P3 O1 2_565 1.578(3) y
P3 O24 2_565 1.584(3) y
P4 O7 . 1.479(3) y
P4 O16 2_665 1.485(2) y
P4 O22 2_665 1.574(2) y
P4 O21 2_665 1.580(2) y
P5 O11 2_665 1.481(3) y
P5 O27 2_665 1.492(2) y
P5 O15 2_665 1.572(2) y
P5 O17 2_665 1.576(2) y
P6 O10 . 1.475(2) y
P6 O18 . 1.494(2) y
P6 O22 . 1.567(3) y
P6 O6 . 1.602(3) y
P7 O26 1_656 1.476(2) y
P7 O9 1_656 1.488(2) y
P7 O17 1_656 1.575(3) y
P7 O12 1_655 1.588(3) y
P8 O8 . 1.480(2) y
P8 O14 . 1.488(3) y
P8 O1 . 1.571(3) y
P8 O2 4_454 1.590(2) y
P9 O3 2_565 1.485(3) y
P9 O4 2_565 1.491(3) y
P9 O2 3_455 1.583(2) y
P9 O24 1_565 1.592(3) y
O1 P3 2_564 1.578(3) ?
O2 P9 3_545 1.583(2) ?
O2 P8 4 1.590(2) ?
O3 P9 2_564 1.485(3) ?
O3 Cr2 2_554 1.968(3) ?
O4 P9 2_564 1.491(3) ?
O4 Cr2 1_554 1.958(2) ?
O5 P3 2_564 1.480(2) ?
O6 P1 3_445 1.588(2) ?
O7 Cr1 3_556 1.965(3) ?
O8 Cr3 1_545 1.980(2) ?
O9 P7 1_454 1.488(2) ?
O9 Cr3 1_444 1.927(2) ?
O10 Cr2 4_454 1.961(2) ?
O11 P5 2_464 1.481(3) ?
O11 Cr3 2_464 1.965(3) ?
O12 P2 3_445 1.574(2) ?
O12 P7 1_455 1.588(3) ?
O13 P1 3_445 1.490(2) ?
O14 Cr3 2_564 1.952(3) ?
O15 P5 2_464 1.572(2) ?
O15 P1 3_445 1.572(2) ?
O16 P4 2_464 1.485(2) ?
O16 Cr3 2_464 1.975(2) ?
O17 P7 1_454 1.575(3) ?
O17 P5 2_464 1.576(2) ?
O18 Cr3 3_445 1.973(2) ?
O19 P1 3_445 1.489(3) ?
O20 P2 3_445 1.480(2) ?
O20 Cr1 1_556 1.971(2) ?
O21 P2 3_445 1.580(2) ?
O21 P4 2_464 1.580(2) ?
O22 P4 2_464 1.574(2) ?
O23 P3 2_564 1.486(3) ?
O23 Cr1 4 1.957(3) ?
O24 P3 2_564 1.584(3) ?
O24 P9 1_545 1.592(3) ?
O25 P2 4_454 1.497(3) ?
O25 Cr2 2_554 1.965(3) ?
O26 P7 1_454 1.476(2) ?
O26 Cr2 2_554 1.973(3) ?
O27 P5 2_464 1.492(2) ?
O27 Cr1 4_454 1.949(2) ?
